data_7043603
loop_
_publ_author_name
'Han, Song-De'
'Li, Jinhua'
'Liu, Hao-Hao'
'Wang, Guo-Ming'

_publ_section_title
;
 Two hybrid lanthanides with large magnetocaloric effect and slow magnetic
 relaxation
;
_journal_name_full 'Dalton Trans.'
_journal_paper_doi 10.1039/C7DT02233F
_journal_year 2017
_chemical_formula_sum 'C2 H6 Gd O8 P'
_chemical_formula_weight 346.29
_space_group_crystal_system monoclinic
_space_group_IT_number 14
_space_group_name_Hall '-P 2yn'
_space_group_name_H-M_alt 'P 1 21/n 1'
_symmetry_space_group_name_Hall '-P 2yn'
_symmetry_space_group_name_H-M 'P 1 21/n 1'
_atom_sites_solution_hydrogens difmap
_audit_creation_method SHELXL-2016/6
_audit_update_record
;
2017-06-09 deposited with the CCDC.
2017-07-13 downloaded from the CCDC.
;
_cell_angle_alpha 90
_cell_angle_beta 92.917(10)
_cell_angle_gamma 90
_cell_formula_units_Z 4
_cell_length_a 8.470(7)
_cell_length_b 7.746(6)
_cell_length_c 12.169(11)
_cell_measurement_reflns_used 2265
_cell_measurement_temperature 566(2)
_cell_measurement_theta_max 27.5
_cell_measurement_theta_min 3.1
_cell_volume 797.4(12)
_computing_structure_refinement 'SHELXL-2016/6 (Sheldrick, 2016)'
_diffrn_ambient_temperature 566(2)
_diffrn_measured_fraction_theta_full 0.999
_diffrn_measured_fraction_theta_max 0.999
_diffrn_measurement_device_type 'SuperNova, Dual, Cu at zero, Eos'
_diffrn_radiation_type MoK\a
_diffrn_radiation_wavelength 0.71073
_diffrn_reflns_av_R_equivalents 0.2042
_diffrn_reflns_av_unetI/netI 0.1158
_diffrn_reflns_Laue_measured_fraction_full 0.999
_diffrn_reflns_Laue_measured_fraction_max 0.999
_diffrn_reflns_limit_h_max 10
_diffrn_reflns_limit_h_min -10
_diffrn_reflns_limit_k_max 9
_diffrn_reflns_limit_k_min -9
_diffrn_reflns_limit_l_max 14
_diffrn_reflns_limit_l_min -14
_diffrn_reflns_number 6503
_diffrn_reflns_point_group_measured_fraction_full 0.999
_diffrn_reflns_point_group_measured_fraction_max 0.999
_diffrn_reflns_theta_full 25.005
_diffrn_reflns_theta_max 25.005
_diffrn_reflns_theta_min 3.003
_exptl_absorpt_coefficient_mu 8.526
_exptl_absorpt_correction_T_max 0.216
_exptl_absorpt_correction_T_min 0.167
_exptl_absorpt_correction_type multi-scan
_exptl_crystal_colour colorless
_exptl_crystal_density_diffrn 2.884
_exptl_crystal_description block
_exptl_crystal_F_000 644
_exptl_crystal_size_max 0.22
_exptl_crystal_size_mid 0.20
_exptl_crystal_size_min 0.18
_refine_diff_density_max 2.549
_refine_diff_density_min -2.859
_refine_diff_density_rms 0.372
_refine_ls_extinction_coef 0.0053(8)
_refine_ls_extinction_expression Fc^*^=kFc[1+0.001xFc^2^\l^3^/sin(2\q)]^-1/4^
_refine_ls_extinction_method 'SHELXL-2016/6 (Sheldrick 2016)'
_refine_ls_goodness_of_fit_ref 1.133
_refine_ls_hydrogen_treatment constr
_refine_ls_matrix_type full
_refine_ls_number_parameters 110
_refine_ls_number_reflns 1405
_refine_ls_number_restraints 12
_refine_ls_restrained_S_all 1.128
_refine_ls_R_factor_all 0.0493
_refine_ls_R_factor_gt 0.0486
_refine_ls_shift/su_max 0.001
_refine_ls_shift/su_mean 0.000
_refine_ls_structure_factor_coef Fsqd
_refine_ls_weighting_details 'w=1/[\s^2^(Fo^2^)+(0.0062P)^2^+1.9324P] where P=(Fo^2^+2Fc^2^)/3'
_refine_ls_weighting_scheme calc
_refine_ls_wR_factor_gt 0.1084
_refine_ls_wR_factor_ref 0.1091
_reflns_Friedel_coverage 0.000
_reflns_number_gt 1374
_reflns_number_total 1405
_reflns_threshold_expression 'I > 2\s(I)'
_cod_data_source_file c7dt02233f2.cif
_cod_data_source_block 1
_cod_depositor_comments
;
The following automatic conversions were performed:

'_exptl_absorpt_correction_type' value 'Multi-scan' changed to
'multi-scan' according to
/home/data/users/saulius/crontab/automatic-downloads/rss-feeds/RSC/lib/dictionaries/cif_core.dic
dictionary named 'cif_core.dic' version 2.4.2 from 2011-04-26.

Automatic conversion script
Id: cif_fix_values 4973 2017-02-22 13:04:09Z antanas 
;
_cod_database_code 7043603
_shelx_shelxl_version_number 2016/6
_shelx_space_group_comment
;
The symmetry employed for this shelxl refinement is uniquely defined
by the following loop, which should always be used as a source of
symmetry information in preference to the above space-group names.
They are only intended as comments.
;

loop_
_space_group_symop_operation_xyz
'x, y, z'
'-x+1/2, y+1/2, -z+1/2'
'-x, -y, -z'
'x-1/2, -y-1/2, z-1/2'

loop_
_atom_site_label
_atom_site_type_symbol
_atom_site_fract_x
_atom_site_fract_y
_atom_site_fract_z
_atom_site_U_iso_or_equiv
_atom_site_adp_type
_atom_site_occupancy
_atom_site_site_symmetry_order
_atom_site_calc_flag
_atom_site_refinement_flags_posn
_atom_site_refinement_flags_adp
C1 C 0.5339(7) 0.4304(11) 0.4622(5) 0.0175(16) Uani 1 1 d . .
C2 C -0.0248(7) 0.5128(12) 0.5594(6) 0.0231(18) Uani 1 1 d . .
Gd1 Gd 0.24778(3) 0.22528(6) 0.57682(3) 0.0162(3) Uani 1 1 d D .
O1 O 0.4755(6) 0.2840(8) 0.4654(5) 0.0259(14) Uani 1 1 d . .
O2 O 0.6407(5) 0.4805(8) 0.4023(4) 0.0256(13) Uani 1 1 d . .
O3 O 0.0391(5) 0.4148(8) 0.6308(4) 0.0216(12) Uani 1 1 d . .
O4 O -0.1232(6) 0.6277(10) 0.5758(4) 0.0329(14) Uani 1 1 d . .
O5 O 0.0523(5) 0.0457(8) 0.6439(4) 0.0252(13) Uani 1 1 d D .
O6 O -0.2227(6) -0.0171(9) 0.5580(4) 0.0301(14) Uani 1 1 d D .
O7 O 0.2929(7) 0.2563(8) 0.7710(5) 0.0264(14) Uani 1 1 d D .
H7A H 0.233349 0.225719 0.832207 0.032 Uiso 1 1 d DR U
H7B H 0.350625 0.335588 0.816464 0.032 Uiso 1 1 d DR U
O8 O 0.4406(6) 0.0227(9) 0.6445(4) 0.0321(14) Uani 1 1 d D .
H8A H 0.451614 -0.029943 0.714849 0.039 Uiso 1 1 d DR U
H8B H 0.471182 -0.083143 0.612586 0.039 Uiso 1 1 d DR U
P1 P -0.1230(2) 0.0305(3) 0.65737(16) 0.0267(5) Uani 1 1 d D .
H1 H -0.185610 0.155854 0.725811 0.032 Uiso 1 1 d DR U
H2 H -0.141241 -0.100709 0.735410 0.032 Uiso 1 1 d DR U

loop_
_atom_site_aniso_label
_atom_site_aniso_U_11
_atom_site_aniso_U_22
_atom_site_aniso_U_33
_atom_site_aniso_U_23
_atom_site_aniso_U_13
_atom_site_aniso_U_12
C1 0.016(3) 0.017(4) 0.019(3) -0.002(3) 0.001(2) -0.001(3)
C2 0.016(3) 0.028(5) 0.025(4) 0.000(4) -0.001(3) -0.003(3)
Gd1 0.0125(3) 0.0154(4) 0.0206(4) 0.00048(12) 0.00076(18) 0.00076(11)
O1 0.025(3) 0.017(4) 0.036(4) -0.004(2) 0.013(2) -0.004(2)
O2 0.019(2) 0.027(4) 0.031(3) -0.002(3) 0.008(2) -0.005(2)
O3 0.021(2) 0.022(3) 0.022(3) 0.006(2) 0.000(2) 0.004(2)
O4 0.035(3) 0.038(4) 0.025(3) 0.000(3) 0.002(2) 0.023(3)
O5 0.020(2) 0.022(3) 0.033(3) 0.003(3) 0.002(2) -0.004(2)
O6 0.025(2) 0.034(4) 0.031(3) -0.010(3) 0.000(2) 0.000(3)
O7 0.029(3) 0.023(3) 0.027(3) -0.002(2) -0.003(2) -0.003(2)
O8 0.033(3) 0.034(4) 0.030(3) 0.004(3) 0.004(2) 0.017(3)
P1 0.0207(9) 0.0307(14) 0.0292(11) -0.0074(10) 0.0057(7) -0.0085(9)

loop_
_atom_type_symbol
_atom_type_description
_atom_type_scat_dispersion_real
_atom_type_scat_dispersion_imag
_atom_type_scat_source
C C 0.0033 0.0016 'International Tables Vol C Tables 4.2.6.8 and 6.1.1.4'
H H 0.0000 0.0000 'International Tables Vol C Tables 4.2.6.8 and 6.1.1.4'
O O 0.0106 0.0060 'International Tables Vol C Tables 4.2.6.8 and 6.1.1.4'
P P 0.1023 0.0942 'International Tables Vol C Tables 4.2.6.8 and 6.1.1.4'
Gd Gd -0.1653 3.9035 'International Tables Vol C Tables 4.2.6.8 and 6.1.1.4'

loop_
_geom_angle_atom_site_label_1
_geom_angle_atom_site_label_2
_geom_angle_atom_site_label_3
_geom_angle
_geom_angle_site_symmetry_1
_geom_angle_site_symmetry_3
O1 C1 O2 127.1(7) . .
O1 C1 C1 117.3(7) . 3_666
O2 C1 C1 115.5(9) . 3_666
O4 C2 O3 126.2(7) . .
O4 C2 C2 117.4(9) . 3_566
O3 C2 C2 116.4(9) . 3_566
O6 Gd1 O5 77.9(2) 3_556 .
O6 Gd1 O4 76.0(2) 3_556 3_566
O5 Gd1 O4 105.3(2) . 3_566
O6 Gd1 O8 79.7(2) 3_556 .
O5 Gd1 O8 88.4(2) . .
O4 Gd1 O8 148.72(18) 3_566 .
O6 Gd1 O7 141.3(2) 3_556 .
O5 Gd1 O7 78.17(19) . .
O4 Gd1 O7 140.1(2) 3_566 .
O8 Gd1 O7 69.6(2) . .
O6 Gd1 O3 125.28(17) 3_556 .
O5 Gd1 O3 74.1(2) . .
O4 Gd1 O3 67.64(17) 3_566 .
O8 Gd1 O3 143.62(18) . .
O7 Gd1 O3 75.63(18) . .
O6 Gd1 O1 77.5(2) 3_556 .
O5 Gd1 O1 153.1(2) . .
O4 Gd1 O1 79.1(2) 3_566 .
O8 Gd1 O1 76.6(2) . .
O7 Gd1 O1 115.9(2) . .
O3 Gd1 O1 130.1(2) . .
O6 Gd1 O2 137.63(19) 3_556 3_666
O5 Gd1 O2 141.66(18) . 3_666
O4 Gd1 O2 77.9(2) 3_566 3_666
O8 Gd1 O2 108.65(19) . 3_666
O7 Gd1 O2 76.39(19) . 3_666
O3 Gd1 O2 72.12(18) . 3_666
O1 Gd1 O2 65.15(18) . 3_666
C1 O1 Gd1 120.9(5) . .
C1 O2 Gd1 120.6(5) . 3_666
C2 O3 Gd1 118.3(5) . .
C2 O4 Gd1 119.5(5) . 3_566
P1 O5 Gd1 143.4(4) . .
P1 O6 Gd1 141.4(4) . 3_556
O6 P1 O5 117.0(3) . .

loop_
_geom_bond_atom_site_label_1
_geom_bond_atom_site_label_2
_geom_bond_distance
_geom_bond_site_symmetry_2
C1 O1 1.238(10) .
C1 O2 1.252(8) .
C1 C1 1.547(15) 3_666
C2 O4 1.242(10) .
C2 O3 1.256(10) .
C2 C2 1.538(14) 3_566
Gd1 O6 2.302(6) 3_556
Gd1 O5 2.341(5) .
Gd1 O4 2.379(6) 3_566
Gd1 O8 2.382(6) .
Gd1 O7 2.387(7) .
Gd1 O3 2.415(5) .
Gd1 O1 2.457(6) .
Gd1 O2 2.475(6) 3_666
O5 P1 1.507(5) .
O6 P1 1.486(5) .
